data_4502768
loop_
_publ_author_name
'Kennedy, Stuart'
'Dodgson, India E.'
'Beavers, Christine M.'
'Teat, Simon J.'
'Dalgarno, Scott J.'

_publ_section_title
;
 Pyridine Directed Assembly of Di-O-Alkyl-tris-p-Carboxylatocalix[4]arenes
;
_journal_issue 2
_journal_name_full 'Crystal Growth &amp; Design'
_journal_page_first 688
_journal_paper_doi 10.1021/cg200887d
_journal_volume 12
_journal_year 2012
_chemical_formula_sum 'C57 H56 N4 O10'
_chemical_formula_weight 957.06
_chemical_name_common FINISHSRKRK792Pic
_chemical_name_systematic
;
 ?
;
_space_group_IT_number 2
_symmetry_cell_setting triclinic
_symmetry_space_group_name_Hall '-P 1'
_symmetry_space_group_name_H-M 'P -1'
_atom_sites_solution_hydrogens geom
_atom_sites_solution_primary direct
_atom_sites_solution_secondary difmap
_audit_creation_method SHELXL-97
_cell_angle_alpha 74.450(4)
_cell_angle_beta 74.169(4)
_cell_angle_gamma 81.683(4)
_cell_formula_units_Z 2
_cell_length_a 11.937(3)
_cell_length_b 14.598(4)
_cell_length_c 15.987(5)
_cell_measurement_temperature 100(2)
_cell_volume 2574.4(13)
_computing_cell_refinement 'SAINT (Bruker, 1998)'
_computing_data_collection 'Apex II'
_computing_data_reduction 'SAINT (Bruker, 1998)'
_computing_molecular_graphics 'XSeed (Barbour, 2001)'
_computing_publication_material 'local program'
_computing_structure_refinement 'SHELXL-97 (Sheldrick, 1997)'
_computing_structure_solution 'SHELXS-97 (Sheldrick, 1990)'
_diffrn_ambient_temperature 100(2)
_diffrn_measured_fraction_theta_full 0.992
_diffrn_measured_fraction_theta_max 0.992
_diffrn_measurement_device_type 'Bruker Apex II CCD Diffractometer'
_diffrn_measurement_method '\w rotation with narrow frames'
_diffrn_radiation_monochromator 'silicon 111'
_diffrn_radiation_source 'Advanced Light Source station 11.3.1'
_diffrn_radiation_type synchrotron
_diffrn_radiation_wavelength 0.77490
_diffrn_reflns_av_R_equivalents 0.0000
_diffrn_reflns_av_sigmaI/netI 0.0778
_diffrn_reflns_limit_h_max 11
_diffrn_reflns_limit_h_min -11
_diffrn_reflns_limit_k_max 14
_diffrn_reflns_limit_k_min -13
_diffrn_reflns_limit_l_max 15
_diffrn_reflns_limit_l_min 0
_diffrn_reflns_number 5283
_diffrn_reflns_theta_full 22.73
_diffrn_reflns_theta_max 22.73
_diffrn_reflns_theta_min 2.94
_exptl_absorpt_coefficient_mu 0.085
_exptl_absorpt_correction_T_max 0.9992
_exptl_absorpt_correction_T_min 0.9916
_exptl_absorpt_correction_type multi-scan
_exptl_absorpt_process_details Bruker-SADABS
_exptl_crystal_colour colourless
_exptl_crystal_density_diffrn 1.235
_exptl_crystal_density_method 'not measured'
_exptl_crystal_description Block
_exptl_crystal_F_000 1012
_exptl_crystal_size_max 0.10
_exptl_crystal_size_mid 0.04
_exptl_crystal_size_min 0.01
_refine_diff_density_max 1.727
_refine_diff_density_min -0.390
_refine_diff_density_rms 0.121
_refine_ls_extinction_method none
_refine_ls_goodness_of_fit_ref 1.216
_refine_ls_hydrogen_treatment constr
_refine_ls_matrix_type full
_refine_ls_number_parameters 646
_refine_ls_number_reflns 5287
_refine_ls_number_restraints 0
_refine_ls_restrained_S_all 1.216
_refine_ls_R_factor_all 0.1423
_refine_ls_R_factor_gt 0.1019
_refine_ls_shift/su_max 0.118
_refine_ls_shift/su_mean 0.002
_refine_ls_structure_factor_coef Fsqd
_refine_ls_weighting_details 'calc w=1/[\s^2^(Fo^2^)+(0.0921P)^2^+0.0000P] where P=(Fo^2^+2Fc^2^)/3'
_refine_ls_weighting_scheme calc
_refine_ls_wR_factor_gt 0.2832
_refine_ls_wR_factor_ref 0.3194
_reflns_number_gt 3642
_reflns_number_total 5287
_reflns_threshold_expression >2sigma(I)
_cod_data_source_file cg200887d_si_002.cif
_cod_data_source_block 32Pic
_cod_original_sg_symbol_H-M P-1
_cod_database_code 4502768

loop_
_symmetry_equiv_pos_as_xyz
'x, y, z'
'-x, -y, -z'

loop_
_atom_site_label
_atom_site_type_symbol
_atom_site_fract_x
_atom_site_fract_y
_atom_site_fract_z
_atom_site_U_iso_or_equiv
_atom_site_adp_type
_atom_site_occupancy
_atom_site_symmetry_multiplicity
_atom_site_calc_flag
_atom_site_refinement_flags
O1 O 0.4134(6) 0.6676(5) 0.5299(4) 0.0319(18) Uani 1 1 d .
H1O H 0.3743 0.6288 0.5219 0.038 Uiso 1 1 calc R
C1 C 0.5322(8) 0.6781(7) 0.6201(7) 0.029(3) Uani 1 1 d .
O2 O 0.2418(6) 0.5854(5) 0.5026(4) 0.0303(17) Uani 1 1 d .
C2 C 0.5910(8) 0.6366(7) 0.6880(7) 0.031(3) Uani 1 1 d .
H2 H 0.6388 0.6737 0.7025 0.038 Uiso 1 1 calc R
O3 O 0.1731(6) 0.7944(5) 0.4909(4) 0.0332(18) Uani 1 1 d .
H3O H 0.2215 0.8358 0.4763 0.040 Uiso 1 1 calc R
C3 C 0.5800(8) 0.5422(7) 0.7337(7) 0.029(3) Uani 1 1 d .
O4 O 0.3730(6) 0.8796(5) 0.4722(4) 0.0329(18) Uani 1 1 d .
C4 C 0.5062(8) 0.4893(7) 0.7117(7) 0.028(3) Uani 1 1 d .
H4 H 0.4968 0.4249 0.7440 0.034 Uiso 1 1 calc R
O5 O 0.7171(6) 0.5514(5) 0.8092(5) 0.0376(19) Uani 1 1 d .
H5O H 0.7560 0.5209 0.8458 0.045 Uiso 1 1 calc R
C5 C 0.4481(8) 0.5266(7) 0.6464(7) 0.026(2) Uani 1 1 d .
O6 O 0.6466(7) 0.4089(6) 0.8365(5) 0.045(2) Uani 1 1 d .
C6 C 0.4640(8) 0.6246(7) 0.5988(7) 0.028(3) Uani 1 1 d .
O7 O 0.0567(6) 0.4157(5) 0.9175(5) 0.041(2) Uani 1 1 d .
H7O H 0.0124 0.3981 0.9688 0.050 Uiso 1 1 calc R
C7 C 0.3718(8) 0.4668(7) 0.6252(7) 0.030(3) Uani 1 1 d .
H7A H 0.3864 0.3993 0.6559 0.036 Uiso 1 1 calc R
H7B H 0.3942 0.4715 0.5600 0.036 Uiso 1 1 calc R
O8 O -0.1130(6) 0.4775(5) 0.8864(5) 0.041(2) Uani 1 1 d .
C8 C 0.2432(9) 0.4958(7) 0.6529(7) 0.034(3) Uani 1 1 d .
O9 O -0.3138(6) 0.8257(5) 0.7595(5) 0.043(2) Uani 1 1 d .
H9O H -0.3732 0.8433 0.7956 0.051 Uiso 1 1 calc R
C9 C 0.1785(10) 0.4678(7) 0.7414(7) 0.036(3) Uani 1 1 d .
H9A H 0.2164 0.4269 0.7843 0.043 Uiso 1 1 calc R
O10 O -0.2589(6) 0.9679(6) 0.7525(5) 0.048(2) Uani 1 1 d .
C10 C 0.0619(9) 0.4969(7) 0.7695(7) 0.028(3) Uani 1 1 d .
C11 C 0.0063(9) 0.5575(7) 0.7071(7) 0.029(3) Uani 1 1 d .
H11 H -0.0741 0.5768 0.7261 0.035 Uiso 1 1 calc R
C12 C 0.0638(8) 0.5906(7) 0.6186(7) 0.025(2) Uani 1 1 d .
C13 C 0.1801(10) 0.5562(8) 0.5905(7) 0.035(3) Uani 1 1 d .
C14 C 0.0052(9) 0.6654(7) 0.5551(7) 0.033(3) Uani 1 1 d .
H14A H 0.0545 0.6721 0.4932 0.040 Uiso 1 1 calc R
H14B H -0.0707 0.6442 0.5570 0.040 Uiso 1 1 calc R
C15 C -0.0144(9) 0.7599(7) 0.5779(7) 0.028(3) Uani 1 1 d .
C16 C -0.1163(9) 0.7849(7) 0.6356(7) 0.033(3) Uani 1 1 d .
H16 H -0.1776 0.7434 0.6568 0.039 Uiso 1 1 calc R
C17 C -0.1320(9) 0.8693(7) 0.6638(7) 0.033(3) Uani 1 1 d .
C18 C -0.0403(9) 0.9299(7) 0.6310(7) 0.031(3) Uani 1 1 d .
H18 H -0.0490 0.9875 0.6498 0.037 Uiso 1 1 calc R
C19 C 0.0599(8) 0.9083(7) 0.5734(6) 0.025(2) Uani 1 1 d .
C20 C 0.0729(8) 0.8223(7) 0.5483(7) 0.028(3) Uani 1 1 d .
C21 C 0.1577(8) 0.9743(7) 0.5445(7) 0.030(3) Uani 1 1 d .
H21A H 0.1937 0.9813 0.4797 0.035 Uiso 1 1 calc R
H21B H 0.1247 1.0381 0.5538 0.035 Uiso 1 1 calc R
C22 C 0.2507(8) 0.9378(7) 0.5958(7) 0.030(3) Uani 1 1 d .
C23 C 0.2347(9) 0.9476(7) 0.6827(8) 0.037(3) Uani 1 1 d .
H23 H 0.1660 0.9818 0.7087 0.045 Uiso 1 1 calc R
C24 C 0.3161(9) 0.9088(7) 0.7319(8) 0.036(3) Uani 1 1 d .
H24 H 0.3055 0.9183 0.7901 0.043 Uiso 1 1 calc R
C25 C 0.4127(9) 0.8561(7) 0.6952(7) 0.032(3) Uani 1 1 d .
H25 H 0.4674 0.8273 0.7298 0.038 Uiso 1 1 calc R
C26 C 0.4327(8) 0.8438(7) 0.6094(7) 0.027(3) Uani 1 1 d .
C27 C 0.3534(9) 0.8861(7) 0.5605(7) 0.030(3) Uani 1 1 d .
C28 C 0.5423(9) 0.7810(7) 0.5733(7) 0.035(3) Uani 1 1 d .
H28A H 0.5524 0.7888 0.5083 0.041 Uiso 1 1 calc R
H28B H 0.6123 0.8028 0.5818 0.041 Uiso 1 1 calc R
C29 C 0.2267(10) 0.5286(8) 0.4463(7) 0.043(3) Uani 1 1 d .
H29A H 0.2720 0.4671 0.4581 0.064 Uiso 1 1 calc R
H29B H 0.2539 0.5620 0.3833 0.064 Uiso 1 1 calc R
H29C H 0.1438 0.5181 0.4591 0.064 Uiso 1 1 calc R
C30 C 0.4349(10) 0.9548(8) 0.4096(8) 0.045(3) Uani 1 1 d .
H30A H 0.3922 1.0160 0.4166 0.067 Uiso 1 1 calc R
H30B H 0.4427 0.9483 0.3488 0.067 Uiso 1 1 calc R
H30C H 0.5126 0.9523 0.4200 0.067 Uiso 1 1 calc R
C31 C 0.6495(8) 0.4928(8) 0.7976(7) 0.028(3) Uani 1 1 d .
C32 C -0.0041(10) 0.4617(7) 0.8628(8) 0.034(3) Uani 1 1 d .
C33 C -0.2411(9) 0.8924(9) 0.7292(8) 0.035(3) Uani 1 1 d .
N34 N 0.5082(8) 0.8568(7) 0.8901(6) 0.041(2) Uani 1 1 d .
C35 C 0.4740(12) 0.9463(10) 0.8991(9) 0.063(4) Uani 1 1 d .
H35 H 0.5197 0.9975 0.8635 0.075 Uiso 1 1 calc R
C36 C 0.3738(18) 0.9625(12) 0.9595(10) 0.111(8) Uani 1 1 d .
H36 H 0.3490 1.0261 0.9644 0.133 Uiso 1 1 calc R
C37 C 0.3085(16) 0.8922(14) 1.0124(12) 0.120(9) Uani 1 1 d .
H37 H 0.2378 0.9057 1.0536 0.144 Uiso 1 1 calc R
C38 C 0.3445(12) 0.8019(12) 1.0065(9) 0.079(5) Uani 1 1 d .
H38 H 0.3010 0.7509 1.0458 0.095 Uiso 1 1 calc R
C39 C 0.4431(12) 0.7835(10) 0.9445(8) 0.055(4) Uani 1 1 d .
C40 C 0.4883(12) 0.6858(10) 0.9341(9) 0.064(4) Uani 1 1 d .
H40A H 0.5732 0.6838 0.9102 0.097 Uiso 1 1 calc R
H40B H 0.4521 0.6688 0.8927 0.097 Uiso 1 1 calc R
H40C H 0.4694 0.6403 0.9925 0.097 Uiso 1 1 calc R
N41 N 0.3797(10) 0.1922(8) 0.7444(7) 0.060(3) Uani 1 1 d .
C42 C 0.2766(13) 0.1907(11) 0.8028(10) 0.069(4) Uani 1 1 d .
H42 H 0.2129 0.1728 0.7874 0.083 Uiso 1 1 calc R
C43 C 0.2555(16) 0.2135(11) 0.8845(11) 0.077(5) Uani 1 1 d .
H43 H 0.1794 0.2117 0.9235 0.093 Uiso 1 1 calc R
C44 C 0.3468(13) 0.2389(10) 0.9081(10) 0.064(4) Uani 1 1 d .
H44 H 0.3378 0.2525 0.9646 0.076 Uiso 1 1 calc R
C45 C 0.4518(13) 0.2435(9) 0.8456(9) 0.061(4) Uani 1 1 d .
H45 H 0.5164 0.2633 0.8584 0.073 Uiso 1 1 calc R
C46 C 0.4672(12) 0.2209(9) 0.7666(8) 0.051(3) Uani 1 1 d .
C47 C 0.5804(11) 0.2253(9) 0.6963(9) 0.059(4) Uani 1 1 d .
H47A H 0.6318 0.1682 0.7126 0.088 Uiso 1 1 calc R
H47B H 0.6182 0.2822 0.6921 0.088 Uiso 1 1 calc R
H47C H 0.5652 0.2282 0.6384 0.088 Uiso 1 1 calc R
N48 N -0.0709(8) 0.3633(6) 1.0766(6) 0.035(2) Uani 1 1 d .
C49 C -0.1919(10) 0.3905(8) 1.0975(8) 0.041(3) Uani 1 1 d .
H49 H -0.2273 0.4311 1.0530 0.049 Uiso 1 1 calc R
C50 C -0.2555(9) 0.3583(7) 1.1805(8) 0.034(3) Uani 1 1 d .
H50 H -0.3369 0.3765 1.1944 0.040 Uiso 1 1 calc R
C51 C -0.2066(10) 0.2988(8) 1.2474(7) 0.037(3) Uani 1 1 d .
H51 H -0.2523 0.2759 1.3064 0.044 Uiso 1 1 calc R
C52 C -0.0836(9) 0.2740(8) 1.2224(8) 0.039(3) Uani 1 1 d .
H52 H -0.0466 0.2323 1.2654 0.046 Uiso 1 1 calc R
C53 C -0.0189(9) 0.3091(7) 1.1382(7) 0.032(3) Uani 1 1 d .
C54 C 0.1083(10) 0.2867(9) 1.1102(8) 0.047(3) Uani 1 1 d .
H54A H 0.1370 0.3177 1.0467 0.071 Uiso 1 1 calc R
H54B H 0.1250 0.2175 1.1191 0.071 Uiso 1 1 calc R
H54C H 0.1474 0.3100 1.1461 0.071 Uiso 1 1 calc R
N55 N -0.0065(8) 0.8453(6) 0.3331(6) 0.042(2) Uani 1 1 d .
C56 C 0.0993(11) 0.8348(9) 0.2847(9) 0.055(4) Uani 1 1 d .
H56 H 0.1479 0.8854 0.2718 0.066 Uiso 1 1 calc R
C57 C 0.1479(10) 0.7557(8) 0.2501(8) 0.043(3) Uani 1 1 d .
H57 H 0.2257 0.7537 0.2143 0.051 Uiso 1 1 calc R
C58 C 0.0815(10) 0.6829(8) 0.2687(8) 0.040(3) Uani 1 1 d .
H58 H 0.1116 0.6276 0.2469 0.048 Uiso 1 1 calc R
C59 C -0.0301(10) 0.6896(8) 0.3198(7) 0.037(3) Uani 1 1 d .
H59 H -0.0795 0.6394 0.3333 0.044 Uiso 1 1 calc R
C60 C -0.0706(9) 0.7716(8) 0.3518(7) 0.035(3) Uani 1 1 d .
C61 C -0.1956(9) 0.7804(8) 0.4083(7) 0.037(3) Uani 1 1 d .
H61A H -0.1945 0.7903 0.4663 0.056 Uiso 1 1 calc R
H61B H -0.2332 0.7218 0.4177 0.056 Uiso 1 1 calc R
H61C H -0.2394 0.8347 0.3771 0.056 Uiso 1 1 calc R

loop_
_atom_site_aniso_label
_atom_site_aniso_U_11
_atom_site_aniso_U_22
_atom_site_aniso_U_33
_atom_site_aniso_U_23
_atom_site_aniso_U_13
_atom_site_aniso_U_12
O1 0.029(4) 0.029(4) 0.040(4) -0.004(3) -0.019(4) 0.004(3)
C1 0.021(6) 0.022(6) 0.039(7) -0.002(5) -0.009(5) 0.012(5)
O2 0.026(4) 0.038(4) 0.026(4) -0.006(3) -0.004(3) -0.007(3)
C2 0.021(6) 0.032(7) 0.039(7) -0.019(6) 0.003(5) 0.000(5)
O3 0.033(5) 0.027(4) 0.039(4) -0.007(3) -0.008(4) -0.002(3)
C3 0.018(6) 0.029(7) 0.034(6) -0.010(5) 0.003(5) 0.002(5)
O4 0.036(4) 0.028(4) 0.032(5) -0.002(3) -0.008(3) -0.006(3)
C4 0.024(6) 0.023(6) 0.031(6) -0.001(5) -0.004(5) 0.006(5)
O5 0.037(4) 0.035(4) 0.046(5) -0.008(4) -0.021(4) 0.004(4)
C5 0.019(5) 0.026(6) 0.031(6) -0.010(5) -0.002(5) -0.001(5)
O6 0.046(5) 0.044(6) 0.046(5) 0.001(4) -0.026(4) 0.000(4)
C6 0.016(5) 0.035(7) 0.039(7) -0.020(6) -0.008(5) 0.001(5)
O7 0.027(4) 0.057(5) 0.035(4) 0.000(4) -0.013(4) 0.003(4)
C7 0.016(6) 0.032(6) 0.037(6) -0.006(5) -0.007(5) 0.006(5)
O8 0.025(5) 0.048(5) 0.047(5) -0.010(4) -0.007(4) 0.000(4)
C8 0.046(7) 0.027(6) 0.036(7) -0.009(5) -0.017(6) -0.009(5)
O9 0.034(4) 0.037(5) 0.058(5) -0.016(4) -0.012(4) 0.003(4)
C9 0.049(8) 0.023(6) 0.039(8) -0.008(5) -0.020(6) 0.003(6)
O10 0.029(4) 0.046(6) 0.071(6) -0.022(5) -0.010(4) 0.003(4)
C10 0.026(7) 0.018(6) 0.039(7) -0.006(5) -0.008(6) -0.008(5)
C11 0.025(6) 0.024(6) 0.035(7) -0.011(5) -0.003(6) 0.004(5)
C12 0.012(5) 0.022(6) 0.048(8) -0.014(5) -0.015(5) 0.005(5)
C13 0.045(8) 0.033(6) 0.033(7) -0.004(5) -0.020(6) -0.012(6)
C14 0.033(6) 0.032(7) 0.041(7) -0.009(5) -0.019(5) -0.003(5)
C15 0.034(7) 0.027(6) 0.030(6) -0.010(5) -0.019(6) 0.007(5)
C16 0.031(7) 0.030(7) 0.039(7) -0.001(5) -0.018(6) -0.003(5)
C17 0.026(6) 0.028(7) 0.043(7) -0.001(5) -0.016(6) 0.003(5)
C18 0.042(7) 0.015(6) 0.037(7) 0.003(5) -0.024(6) 0.004(5)
C19 0.014(6) 0.030(7) 0.031(6) -0.002(5) -0.010(5) -0.002(5)
C20 0.019(6) 0.035(7) 0.036(6) -0.002(5) -0.020(5) -0.004(5)
C21 0.029(6) 0.017(6) 0.038(6) 0.005(5) -0.013(5) -0.002(5)
C22 0.022(6) 0.024(6) 0.048(8) -0.006(5) -0.014(6) -0.009(5)
C23 0.020(6) 0.031(6) 0.054(8) -0.005(6) -0.005(6) 0.004(5)
C24 0.031(7) 0.031(7) 0.045(7) -0.004(6) -0.010(6) -0.009(6)
C25 0.024(6) 0.026(6) 0.042(7) 0.004(5) -0.015(5) -0.004(5)
C26 0.021(6) 0.027(6) 0.031(7) 0.002(5) -0.011(5) -0.002(5)
C27 0.044(7) 0.019(6) 0.027(7) -0.002(5) -0.010(6) -0.008(5)
C28 0.031(6) 0.036(7) 0.038(7) 0.003(5) -0.017(5) -0.010(5)
C29 0.052(8) 0.044(7) 0.037(7) -0.017(6) -0.013(6) -0.002(6)
C30 0.051(7) 0.043(7) 0.039(7) 0.002(6) -0.011(6) -0.023(6)
C31 0.016(6) 0.036(7) 0.032(6) -0.006(6) -0.005(5) -0.004(5)
C32 0.026(7) 0.020(6) 0.054(8) -0.007(6) -0.010(7) 0.000(5)
C33 0.022(6) 0.024(7) 0.058(8) -0.003(6) -0.015(6) -0.005(6)
N34 0.040(6) 0.044(7) 0.041(6) -0.015(5) -0.018(5) 0.013(5)
C35 0.071(10) 0.056(10) 0.054(9) -0.008(7) -0.017(8) 0.013(8)
C36 0.168(19) 0.072(12) 0.044(9) -0.002(9) 0.002(12) 0.072(13)
C37 0.098(14) 0.099(15) 0.072(12) 0.041(11) 0.034(10) 0.054(12)
C38 0.045(8) 0.071(11) 0.072(10) 0.008(8) 0.029(8) 0.025(8)
C39 0.067(10) 0.053(9) 0.045(8) -0.008(7) -0.029(8) 0.019(8)
C40 0.060(9) 0.069(10) 0.054(9) -0.007(7) -0.005(7) -0.001(8)
N41 0.045(7) 0.075(8) 0.060(7) -0.013(6) -0.017(7) 0.000(6)
C42 0.060(10) 0.087(11) 0.064(10) -0.018(9) -0.026(9) 0.006(8)
C43 0.083(12) 0.062(10) 0.068(11) -0.011(8) -0.002(9) 0.016(9)
C44 0.068(10) 0.064(10) 0.059(9) -0.010(7) -0.012(9) -0.020(8)
C45 0.072(10) 0.058(9) 0.053(9) -0.011(7) -0.009(8) -0.024(7)
C46 0.066(10) 0.040(8) 0.050(9) -0.008(6) -0.028(8) 0.008(7)
C47 0.052(8) 0.059(9) 0.065(9) -0.015(7) -0.018(8) 0.003(7)
N48 0.034(6) 0.033(5) 0.041(6) -0.010(5) -0.012(5) -0.001(4)
C49 0.042(8) 0.034(7) 0.047(8) -0.005(6) -0.020(7) 0.005(6)
C50 0.021(6) 0.030(6) 0.052(8) -0.012(6) -0.014(6) 0.002(5)
C51 0.037(7) 0.044(7) 0.031(6) -0.014(6) -0.003(6) -0.011(6)
C52 0.037(7) 0.032(7) 0.049(8) -0.002(6) -0.019(6) -0.008(5)
C53 0.039(7) 0.028(6) 0.030(7) -0.003(5) -0.013(6) -0.002(5)
C54 0.037(7) 0.057(8) 0.048(7) -0.021(6) -0.010(6) 0.014(6)
N55 0.037(6) 0.031(6) 0.059(7) -0.009(5) -0.014(5) -0.005(5)
C56 0.036(8) 0.047(8) 0.079(10) -0.021(7) -0.006(7) 0.003(6)
C57 0.028(6) 0.034(7) 0.063(8) -0.020(6) 0.001(6) 0.002(6)
C58 0.034(7) 0.035(7) 0.053(8) -0.014(6) -0.014(6) 0.002(6)
C59 0.034(7) 0.038(7) 0.046(7) -0.016(6) -0.018(6) 0.001(5)
C60 0.033(7) 0.034(7) 0.045(7) -0.013(6) -0.024(6) 0.007(6)
C61 0.031(6) 0.034(7) 0.045(7) -0.011(5) -0.003(6) -0.005(5)

loop_
_atom_type_symbol
_atom_type_description
_atom_type_scat_dispersion_real
_atom_type_scat_dispersion_imag
_atom_type_scat_source
C C 0.0033 0.0016 'International Tables Vol C Tables 4.2.6.8 and 6.1.1.4'
H H 0.0000 0.0000 'International Tables Vol C Tables 4.2.6.8 and 6.1.1.4'
N N 0.0061 0.0033 'International Tables Vol C Tables 4.2.6.8 and 6.1.1.4'
O O 0.0106 0.0060 'International Tables Vol C Tables 4.2.6.8 and 6.1.1.4'

loop_
_geom_angle_atom_site_label_1
_geom_angle_atom_site_label_2
_geom_angle_atom_site_label_3
_geom_angle
C6 C1 C2 119.8(9)
C6 C1 C28 120.4(9)
C2 C1 C28 119.8(10)
C13 O2 C29 113.1(8)
C3 C2 C1 120.6(10)
C2 C3 C4 118.3(10)
C2 C3 C31 122.6(10)
C4 C3 C31 118.9(9)
C27 O4 C30 113.1(8)
C5 C4 C3 123.0(9)
C4 C5 C6 117.1(9)
C4 C5 C7 120.7(9)
C6 C5 C7 122.2(9)
O1 C6 C1 117.0(9)
O1 C6 C5 121.8(9)
C1 C6 C5 121.3(9)
C5 C7 C8 113.6(8)
C9 C8 C13 115.9(10)
C9 C8 C7 121.8(9)
C13 C8 C7 122.3(9)
C10 C9 C8 123.1(10)
C9 C10 C11 118.7(10)
C9 C10 C32 121.0(10)
C11 C10 C32 120.3(9)
C10 C11 C12 122.4(9)
C13 C12 C11 117.9(9)
C13 C12 C14 120.9(9)
C11 C12 C14 121.1(9)
C12 C13 O2 120.7(9)
C12 C13 C8 121.8(10)
O2 C13 C8 117.3(9)
C15 C14 C12 112.1(8)
C20 C15 C16 117.4(9)
C20 C15 C14 121.0(10)
C16 C15 C14 121.3(10)
C15 C16 C17 122.1(10)
C16 C17 C18 117.9(10)
C16 C17 C33 120.8(10)
C18 C17 C33 121.3(10)
C19 C18 C17 121.6(10)
C18 C19 C20 118.7(9)
C18 C19 C21 118.8(9)
C20 C19 C21 122.3(9)
O3 C20 C15 115.4(9)
O3 C20 C19 122.2(9)
C15 C20 C19 122.4(9)
C22 C21 C19 112.3(8)
C23 C22 C27 116.9(9)
C23 C22 C21 121.6(9)
C27 C22 C21 121.3(10)
C24 C23 C22 121.7(10)
C25 C24 C23 118.8(11)
C24 C25 C26 121.9(10)
C27 C26 C25 118.3(9)
C27 C26 C28 122.7(9)
C25 C26 C28 119.0(9)
C26 C27 O4 120.3(9)
C26 C27 C22 122.3(9)
O4 C27 C22 117.4(9)
C1 C28 C26 111.6(8)
O6 C31 O5 123.2(9)
O6 C31 C3 125.0(10)
O5 C31 C3 111.8(9)
O8 C32 O7 122.8(10)
O8 C32 C10 121.5(10)
O7 C32 C10 115.8(9)
O10 C33 O9 123.7(10)
O10 C33 C17 122.0(10)
O9 C33 C17 114.3(10)
C35 N34 C39 119.3(11)
N34 C35 C36 119.3(14)
C37 C36 C35 122.2(15)
C36 C37 C38 118.9(15)
C37 C38 C39 120.2(15)
N34 C39 C38 119.9(13)
N34 C39 C40 116.8(12)
C38 C39 C40 123.3(14)
C42 N41 C46 116.4(12)
N41 C42 C43 124.5(15)
C42 C43 C44 118.5(15)
C45 C44 C43 116.2(14)
C46 C45 C44 122.6(14)
N41 C46 C45 121.7(13)
N41 C46 C47 114.1(11)
C45 C46 C47 124.3(13)
C53 N48 C49 121.6(9)
C50 C49 N48 119.1(10)
C49 C50 C51 122.1(10)
C50 C51 C52 116.3(10)
C53 C52 C51 121.2(10)
N48 C53 C52 119.7(10)
N48 C53 C54 117.4(10)
C52 C53 C54 122.9(10)
C56 N55 C60 115.2(10)
N55 C56 C57 125.8(12)
C58 C57 C56 118.0(11)
C57 C58 C59 118.8(10)
C58 C59 C60 118.9(11)
N55 C60 C59 123.2(10)
N55 C60 C61 117.3(9)
C59 C60 C61 119.4(10)

loop_
_geom_bond_atom_site_label_1
_geom_bond_atom_site_label_2
_geom_bond_distance
O1 C6 1.362(12)
C1 C6 1.366(14)
C1 C2 1.407(14)
C1 C28 1.495(14)
O2 C13 1.380(12)
O2 C29 1.436(12)
C2 C3 1.382(14)
O3 C20 1.377(12)
C3 C4 1.418(14)
C3 C31 1.464(15)
O4 C27 1.394(12)
O4 C30 1.412(13)
C4 C5 1.359(14)
O5 C31 1.335(12)
C5 C6 1.441(14)
C5 C7 1.504(14)
O6 C31 1.216(12)
O7 C32 1.278(12)
C7 C8 1.508(14)
O8 C32 1.256(12)
C8 C9 1.397(15)
C8 C13 1.444(14)
O9 C33 1.303(13)
C9 C10 1.382(15)
O10 C33 1.228(13)
C10 C11 1.391(14)
C10 C32 1.475(15)
C11 C12 1.381(14)
C12 C13 1.400(14)
C12 C14 1.511(14)
C14 C15 1.490(14)
C15 C20 1.384(14)
C15 C16 1.379(14)
C16 C17 1.392(15)
C17 C18 1.405(15)
C17 C33 1.491(15)
C18 C19 1.351(14)
C19 C20 1.393(14)
C19 C21 1.516(14)
C21 C22 1.510(14)
C22 C23 1.393(15)
C22 C27 1.406(14)
C23 C24 1.380(15)
C24 C25 1.371(14)
C25 C26 1.383(14)
C26 C27 1.365(14)
C26 C28 1.552(14)
N34 C35 1.345(16)
N34 C39 1.370(16)
C35 C36 1.35(2)
C36 C37 1.34(3)
C37 C38 1.35(2)
C38 C39 1.363(18)
C39 C40 1.486(18)
N41 C42 1.325(17)
N41 C46 1.342(16)
C42 C43 1.38(2)
C43 C44 1.37(2)
C44 C45 1.371(18)
C45 C46 1.347(17)
C46 C47 1.500(17)
N48 C53 1.325(13)
N48 C49 1.412(14)
C49 C50 1.334(15)
C50 C51 1.390(15)
C51 C52 1.432(15)
C52 C53 1.359(15)
C53 C54 1.475(15)
N55 C56 1.301(15)
N55 C60 1.331(13)
C56 C57 1.396(16)
C57 C58 1.338(15)
C58 C59 1.365(15)
C59 C60 1.398(15)
C60 C61 1.526(15)

loop_
_cod_related_entry_id
_cod_related_entry_database
_cod_related_entry_code
1 ChemSpider 30661399
